data_7120196
loop_
_publ_author_name
'Zheng, Haifeng'
'Xu, Chaoran'
'Wang, Yan'
'Kang, Tengfei'
'Liu, Xiaohua'
'Lin, Lili'
'Feng, Xiaoming'

_publ_section_title
;
 Catalytic Asymmetric [2+2] Cycloaddition between Quinones and Fulvenes
 and a Subsequent Stereoselective Isomerization to 2,3-Dihydrobenzofurans
;
_journal_name_full 'Chem. Commun.'
_journal_paper_doi 10.1039/C7CC03211K
_journal_year 2017
_chemical_absolute_configuration ad
_chemical_formula_moiety 'C22 H18 O6'
_chemical_formula_sum 'C22 H18 O6'
_chemical_formula_weight 378.36
_space_group_crystal_system monoclinic
_space_group_IT_number 4
_space_group_name_Hall 'P 2yb'
_space_group_name_H-M_alt 'P 1 21 1'
_symmetry_space_group_name_Hall 'P 2yb'
_symmetry_space_group_name_H-M 'P 1 21 1'
_atom_sites_solution_hydrogens geom
_atom_sites_solution_primary direct
_audit_creation_date 2016-03-28
_audit_creation_method
;
Olex2 1.2
(compiled 2016.02.19 svn.r3266 for OlexSys, GUI svn.r5155)
;
_audit_update_record
;
2016-04-28 deposited with the CCDC.
2017-05-25 downloaded from the CCDC.
;
_cell_angle_alpha 90
_cell_angle_beta 112.936(3)
_cell_angle_gamma 90
_cell_formula_units_Z 2
_cell_length_a 7.67071(16)
_cell_length_b 13.2339(2)
_cell_length_c 9.6030(2)
_cell_measurement_reflns_used 5776
_cell_measurement_temperature 125
_cell_measurement_theta_max 72.3830
_cell_measurement_theta_min 4.9860
_cell_volume 897.76(4)
_computing_cell_refinement
;
CrysAlisPro, Agilent Technologies,
Version 1.171.37.35 (release 13-08-2014 CrysAlis171 .NET)
(compiled Aug 13 2014,18:06:01)
;
_computing_data_collection
;
CrysAlisPro, Agilent Technologies,
Version 1.171.37.35 (release 13-08-2014 CrysAlis171 .NET)
(compiled Aug 13 2014,18:06:01)
;
_computing_data_reduction
;
CrysAlisPro, Agilent Technologies,
Version 1.171.37.35 (release 13-08-2014 CrysAlis171 .NET)
(compiled Aug 13 2014,18:06:01)
;
_computing_molecular_graphics 'Olex2 (Dolomanov et al., 2009)'
_computing_publication_material 'Olex2 (Dolomanov et al., 2009)'
_computing_structure_refinement 'ShelXL (Sheldrick, 2015)'
_computing_structure_solution 'ShelXT (Sheldrick, 2015)'
_diffrn_ambient_environment air
_diffrn_ambient_temperature 125
_diffrn_detector 'CCD plate'
_diffrn_detector_area_resol_mean 15.9595
_diffrn_detector_type EosS2
_diffrn_measured_fraction_theta_full 1.000
_diffrn_measured_fraction_theta_max 1.000
_diffrn_measurement_details
;
#__ type_ start__ end____ width___ exp.time_
  1 omega  -31.00   63.00   1.0000    1.0000
omega____ theta____ kappa____ phi______ frames
    -       36.2921  -77.0000 -180.0000 94

#__ type_ start__ end____ width___ exp.time_
  2 omega    7.00  108.00   1.0000    1.0000
omega____ theta____ kappa____ phi______ frames
    -       36.2921   19.0000  -60.0000 101

#__ type_ start__ end____ width___ exp.time_
  3 omega   20.00  104.00   1.0000    1.0000
omega____ theta____ kappa____ phi______ frames
    -       36.2921   57.0000  120.0000 84

#__ type_ start__ end____ width___ exp.time_
  4 omega    1.00   75.00   1.0000    1.0000
omega____ theta____ kappa____ phi______ frames
    -       36.2921  -99.0000  -30.0000 74

#__ type_ start__ end____ width___ exp.time_
  5 omega   20.00  104.00   1.0000    1.0000
omega____ theta____ kappa____ phi______ frames
    -       36.2921   57.0000 -180.0000 84

#__ type_ start__ end____ width___ exp.time_
  6 omega   10.00  104.00   1.0000    1.0000
omega____ theta____ kappa____ phi______ frames
    -       36.2921   77.0000  -60.0000 94

#__ type_ start__ end____ width___ exp.time_
  7 omega   20.00  104.00   1.0000    1.0000
omega____ theta____ kappa____ phi______ frames
    -       36.2921   57.0000    0.0000 84

#__ type_ start__ end____ width___ exp.time_
  8 omega   23.00   90.00   1.0000    1.0000
omega____ theta____ kappa____ phi______ frames
    -       36.2921 -125.0000  120.0000 67

#__ type_ start__ end____ width___ exp.time_
  9 omega   57.00  150.00   1.0000    1.0000
omega____ theta____ kappa____ phi______ frames
    -      108.0000  178.0000  -30.0000 93

#__ type_ start__ end____ width___ exp.time_
 10 omega   57.00  150.00   1.0000    1.0000
omega____ theta____ kappa____ phi______ frames
    -      108.0000  178.0000  -90.0000 93

#__ type_ start__ end____ width___ exp.time_
 11 omega   88.00  176.00   1.0000    1.0000
omega____ theta____ kappa____ phi______ frames
    -      108.0000  136.0000   44.0000 88

#__ type_ start__ end____ width___ exp.time_
 12 omega   90.00  175.00   1.0000    1.0000
omega____ theta____ kappa____ phi______ frames
    -      108.0000   61.0000 -180.0000 85

#__ type_ start__ end____ width___ exp.time_
 13 omega   38.00   91.00   1.0000    1.0000
omega____ theta____ kappa____ phi______ frames
    -      108.0000  -30.0000 -150.0000 53

#__ type_ start__ end____ width___ exp.time_
 14 omega   87.00  178.00   1.0000    1.0000
omega____ theta____ kappa____ phi______ frames
    -      108.0000   30.0000  120.0000 91

#__ type_ start__ end____ width___ exp.time_
 15 omega   90.00  175.00   1.0000    1.0000
omega____ theta____ kappa____ phi______ frames
    -      108.0000   61.0000   60.0000 85

#__ type_ start__ end____ width___ exp.time_
 16 omega   38.00  116.00   1.0000    1.0000
omega____ theta____ kappa____ phi______ frames
    -      108.0000 -111.0000   60.0000 78

#__ type_ start__ end____ width___ exp.time_
 17 omega   39.00  109.00   1.0000    1.0000
omega____ theta____ kappa____ phi______ frames
    -      108.0000  -94.0000  -30.0000 70

#__ type_ start__ end____ width___ exp.time_
 18 omega   38.00  116.00   1.0000    1.0000
omega____ theta____ kappa____ phi______ frames
    -      108.0000 -111.0000 -120.0000 78

#__ type_ start__ end____ width___ exp.time_
 19 omega   90.00  175.00   1.0000    1.0000
omega____ theta____ kappa____ phi______ frames
    -      108.0000   61.0000  -30.0000 85

#__ type_ start__ end____ width___ exp.time_
 20 omega   38.00   91.00   1.0000    1.0000
omega____ theta____ kappa____ phi______ frames
    -      108.0000  -30.0000 -120.0000 53

#__ type_ start__ end____ width___ exp.time_
 21 omega   40.00   98.00   1.0000    1.0000
omega____ theta____ kappa____ phi______ frames
    -      108.0000  -45.0000  -60.0000 58

#__ type_ start__ end____ width___ exp.time_
 22 omega   41.00  126.00   1.0000    1.0000
omega____ theta____ kappa____ phi______ frames
    -      108.0000  -61.0000   30.0000 85

#__ type_ start__ end____ width___ exp.time_
 23 omega  -33.00   55.00   1.0000    1.0000
omega____ theta____ kappa____ phi______ frames
    -       36.2921  -38.0000 -150.0000 88

#__ type_ start__ end____ width___ exp.time_
 24 omega   20.00  104.00   1.0000    1.0000
omega____ theta____ kappa____ phi______ frames
    -       36.2921   57.0000   60.0000 84

#__ type_ start__ end____ width___ exp.time_
 25 omega   10.00  104.00   1.0000    1.0000
omega____ theta____ kappa____ phi______ frames
    -       36.2921   77.0000 -150.0000 94

#__ type_ start__ end____ width___ exp.time_
 26 omega  -33.00   55.00   1.0000    1.0000
omega____ theta____ kappa____ phi______ frames
    -       36.2921  -38.0000   90.0000 88

#__ type_ start__ end____ width___ exp.time_
 27 omega   10.00  104.00   1.0000    1.0000
omega____ theta____ kappa____ phi______ frames
    -       36.2921   77.0000  120.0000 94

#__ type_ start__ end____ width___ exp.time_
 28 omega  -33.00   42.00   1.0000    1.0000
omega____ theta____ kappa____ phi______ frames
    -       36.2921  -38.0000    0.0000 75
;
_diffrn_measurement_device 'four-circle diffractometer'
_diffrn_measurement_device_type 'New Gemini, Dual, Cu at zero, EosS2'
_diffrn_measurement_method '\w scans'
_diffrn_orient_matrix_UB_11 0.0409383000
_diffrn_orient_matrix_UB_12 -0.1137128000
_diffrn_orient_matrix_UB_13 0.0288829000
_diffrn_orient_matrix_UB_21 -0.1933250000
_diffrn_orient_matrix_UB_22 -0.0248409000
_diffrn_orient_matrix_UB_23 -0.1260898000
_diffrn_orient_matrix_UB_31 0.0921264000
_diffrn_orient_matrix_UB_32 -0.0014679000
_diffrn_orient_matrix_UB_33 -0.1167359000
_diffrn_radiation_monochromator graphite
_diffrn_radiation_probe x-ray
_diffrn_radiation_type CuK\a
_diffrn_radiation_wavelength 1.54184
_diffrn_reflns_av_R_equivalents 0.0244
_diffrn_reflns_av_unetI/netI 0.0241
_diffrn_reflns_Laue_measured_fraction_full 1.000
_diffrn_reflns_Laue_measured_fraction_max 1.000
_diffrn_reflns_limit_h_max 9
_diffrn_reflns_limit_h_min -7
_diffrn_reflns_limit_k_max 15
_diffrn_reflns_limit_k_min -15
_diffrn_reflns_limit_l_max 9
_diffrn_reflns_limit_l_min -11
_diffrn_reflns_number 8864
_diffrn_reflns_point_group_measured_fraction_full 1.000
_diffrn_reflns_point_group_measured_fraction_max 1.000
_diffrn_reflns_theta_full 67.055
_diffrn_reflns_theta_max 67.055
_diffrn_reflns_theta_min 5.001
_diffrn_source 'Enhance (Cu) X-ray Source'
_exptl_absorpt_coefficient_mu 0.850
_exptl_absorpt_correction_T_max 1.00000
_exptl_absorpt_correction_T_min 0.64115
_exptl_absorpt_correction_type multi-scan
_exptl_absorpt_process_details
;
CrysAlisPro, Agilent Technologies,
Version 1.171.37.35 (release 13-08-2014 CrysAlis171 .NET)
(compiled Aug 13 2014,18:06:01)
Empirical absorption correction using spherical harmonics,
 implemented in SCALE3 ABSPACK scaling algorithm.
;
_exptl_crystal_colour 'clear light colourless'
_exptl_crystal_colour_lustre clear
_exptl_crystal_colour_modifier light
_exptl_crystal_colour_primary colourless
_exptl_crystal_density_diffrn 1.400
_exptl_crystal_description plate
_exptl_crystal_F_000 396
_exptl_crystal_size_max 0.8
_exptl_crystal_size_mid 0.5
_exptl_crystal_size_min 0.3
_refine_diff_density_max 0.321
_refine_diff_density_min -0.313
_refine_diff_density_rms 0.064
_refine_ls_abs_structure_details
;
 Flack x determined using 1468 quotients [(I+)-(I-)]/[(I+)+(I-)]
 (Parsons, Flack and Wagner, Acta Cryst. B69 (2013) 249-259).
;
_refine_ls_abs_structure_Flack 0.03(7)
_refine_ls_extinction_method none
_refine_ls_goodness_of_fit_ref 1.063
_refine_ls_hydrogen_treatment constr
_refine_ls_matrix_type full
_refine_ls_number_parameters 256
_refine_ls_number_reflns 3210
_refine_ls_number_restraints 1
_refine_ls_restrained_S_all 1.063
_refine_ls_R_factor_all 0.0433
_refine_ls_R_factor_gt 0.0430
_refine_ls_shift/su_max 0.001
_refine_ls_shift/su_mean 0.000
_refine_ls_structure_factor_coef Fsqd
_refine_ls_weighting_details 'w=1/[\s^2^(Fo^2^)+(0.0887P)^2^+0.0553P] where P=(Fo^2^+2Fc^2^)/3'
_refine_ls_weighting_scheme calc
_refine_ls_wR_factor_gt 0.1124
_refine_ls_wR_factor_ref 0.1129
_reflns_Friedel_coverage 0.908
_reflns_Friedel_fraction_full 1.000
_reflns_Friedel_fraction_max 1.000
_reflns_number_gt 3173
_reflns_number_total 3210
_reflns_threshold_expression 'I > 2\s(I)'
_cod_data_source_file c7cc03211k2.cif
_cod_data_source_block fxm-zhf-iso-125k
_cod_original_cell_volume 897.77(4)
_cod_database_code 7120196
_shelx_space_group_comment
;
The symmetry employed for this shelxl refinement is uniquely defined
by the following loop, which should always be used as a source of
symmetry information in preference to the above space-group names.
They are only intended as comments.
;
_reflns_odcompleteness_completeness 99.94
_reflns_odcompleteness_iscentric 1
_reflns_odcompleteness_theta 66.97
_olex2_refinement_description
;
1. Fixed Uiso
 At 1.2 times of:
  All C(H) groups
 At 1.5 times of:
  All C(H,H,H) groups, All O(H) groups
2.a Ternary CH refined with riding coordinates:
 C00J(H00J), C00N(H00N)
2.b Aromatic/amide H refined with riding coordinates:
 C00E(H00E), C00F(H00F), C00G(H00G), C00K(H00K), C00M(H00M), C00O(H00O),
 C00Q(H00Q), C00R(H00R), C00S(H00S)
2.c Idealised Me refined as rotating group:
 C00L(H00A,H00B,H00C), C00P(H00D,H00H,H00I)
2.d Idealised tetrahedral OH refined as rotating group:
 O005(H005)
;
_shelx_shelxl_version_number 2014/7
_olex2_date_sample_data_collection 2016-03-28
_olex2_submission_special_instructions 'No special instructions were received'

loop_
_space_group_symop_operation_xyz
'x, y, z'
'-x, y+1/2, -z'

loop_
_atom_site_label
_atom_site_type_symbol
_atom_site_fract_x
_atom_site_fract_y
_atom_site_fract_z
_atom_site_U_iso_or_equiv
_atom_site_adp_type
_atom_site_occupancy
_atom_site_site_symmetry_order
_atom_site_calc_flag
_atom_site_refinement_flags_posn
O001 O 0.3775(3) 0.37667(14) 0.6771(2) 0.0217(4) Uani 1 1 d .
O002 O 0.5461(3) 0.41788(17) 0.9177(2) 0.0247(5) Uani 1 1 d .
O003 O 1.1041(3) 0.42185(16) 0.9037(2) 0.0248(5) Uani 1 1 d .
O004 O -0.0287(3) 0.66840(17) 0.4474(2) 0.0265(5) Uani 1 1 d .
O005 O 0.4915(3) 0.58998(18) 1.0180(2) 0.0289(5) Uani 1 1 d .
H005 H 0.5385 0.5322 1.0213 0.043 Uiso 1 1 calc GR
O006 O 0.9588(3) 0.29463(18) 0.9706(3) 0.0337(6) Uani 1 1 d .
C007 C 0.3416(4) 0.5413(2) 0.7552(3) 0.0177(6) Uani 1 1 d .
C008 C 0.2129(4) 0.5687(2) 0.6090(3) 0.0172(5) Uani 1 1 d .
C009 C 0.2742(4) 0.5414(2) 0.3613(3) 0.0193(6) Uani 1 1 d .
C00A C 1.0975(4) 0.3413(2) 0.9913(3) 0.0216(6) Uani 1 1 d .
C00B C 0.4336(3) 0.4410(2) 0.7917(3) 0.0185(6) Uani 1 1 d .
C00C C 0.6189(4) 0.4987(2) 0.5283(3) 0.0184(6) Uani 1 1 d .
C00D C 0.3695(4) 0.6103(2) 0.8740(3) 0.0220(6) Uani 1 1 d .
C00E C 0.8730(4) 0.3813(2) 0.6560(3) 0.0231(6) Uani 1 1 d .
H00E H 0.9361 0.3194 0.6567 0.028 Uiso 1 1 calc R
C00F C 0.4575(4) 0.5303(2) 0.3887(3) 0.0195(6) Uani 1 1 d .
H00F H 0.4904 0.5449 0.3052 0.023 Uiso 1 1 calc R
C00G C 0.1408(4) 0.5796(2) 0.2149(3) 0.0232(6) Uani 1 1 d .
H00G H 0.1731 0.5911 0.1303 0.028 Uiso 1 1 calc R
C00H C 0.9380(4) 0.4451(2) 0.7796(3) 0.0204(6) Uani 1 1 d .
C00I C 0.1074(4) 0.6560(2) 0.5907(3) 0.0223(6) Uani 1 1 d .
C00J C 0.1556(4) 0.5198(2) 0.4556(3) 0.0189(6) Uani 1 1 d .
H00J H 0.1355 0.4455 0.4618 0.023 Uiso 1 1 calc R
C00K C -0.0300(4) 0.5964(2) 0.2144(3) 0.0260(7) Uani 1 1 d .
H00K H -0.1357 0.6194 0.1292 0.031 Uiso 1 1 calc R
C00L C 0.4601(4) 0.2765(2) 0.7102(4) 0.0267(7) Uani 1 1 d .
H00A H 0.4177 0.2364 0.6171 0.040 Uiso 1 1 calc GR
H00B H 0.4199 0.2434 0.7842 0.040 Uiso 1 1 calc GR
H00C H 0.5984 0.2819 0.7519 0.040 Uiso 1 1 calc GR
C00M C 0.7145(4) 0.4090(2) 0.5312(3) 0.0224(6) Uani 1 1 d .
H00M H 0.6700 0.3657 0.4455 0.027 Uiso 1 1 calc R
C00N C -0.0339(4) 0.5743(2) 0.3656(3) 0.0245(6) Uani 1 1 d .
H00N H -0.1453 0.5316 0.3569 0.029 Uiso 1 1 calc R
C00O C 0.6906(4) 0.5627(2) 0.6536(3) 0.0185(5) Uani 1 1 d .
H00O H 0.6296 0.6253 0.6526 0.022 Uiso 1 1 calc R
C00P C 1.2884(4) 0.3224(2) 1.1132(4) 0.0284(7) Uani 1 1 d .
H00D H 1.3572 0.2732 1.0775 0.043 Uiso 1 1 calc GR
H00H H 1.2733 0.2958 1.2031 0.043 Uiso 1 1 calc GR
H00I H 1.3597 0.3859 1.1387 0.043 Uiso 1 1 calc GR
C00Q C 0.1350(4) 0.7236(2) 0.7077(4) 0.0259(6) Uani 1 1 d .
H00Q H 0.0635 0.7843 0.6912 0.031 Uiso 1 1 calc R
C00R C 0.8501(4) 0.5360(2) 0.7798(3) 0.0208(6) Uani 1 1 d .
H00R H 0.8978 0.5796 0.8649 0.025 Uiso 1 1 calc R
C00S C 0.2695(4) 0.7002(2) 0.8488(4) 0.0265(7) Uani 1 1 d .
H00S H 0.2937 0.7465 0.9299 0.032 Uiso 1 1 calc R

loop_
_atom_site_aniso_label
_atom_site_aniso_U_11
_atom_site_aniso_U_22
_atom_site_aniso_U_33
_atom_site_aniso_U_23
_atom_site_aniso_U_13
_atom_site_aniso_U_12
O001 0.0262(10) 0.0164(9) 0.0223(10) 0.0011(8) 0.0093(8) 0.0011(8)
O002 0.0229(9) 0.0309(11) 0.0204(10) 0.0046(9) 0.0085(8) 0.0031(9)
O003 0.0188(9) 0.0260(10) 0.0281(11) 0.0093(9) 0.0075(8) -0.0021(9)
O004 0.0267(10) 0.0263(10) 0.0291(11) 0.0084(9) 0.0137(9) 0.0083(9)
O005 0.0272(10) 0.0366(13) 0.0233(11) -0.0077(9) 0.0101(9) -0.0022(9)
O006 0.0312(12) 0.0373(13) 0.0339(12) 0.0075(10) 0.0141(10) -0.0090(10)
C007 0.0173(12) 0.0184(13) 0.0219(13) -0.0009(11) 0.0126(10) -0.0031(10)
C008 0.0181(12) 0.0170(12) 0.0223(13) 0.0019(11) 0.0142(10) -0.0019(10)
C009 0.0232(13) 0.0177(13) 0.0171(13) -0.0016(10) 0.0079(11) -0.0007(10)
C00A 0.0250(14) 0.0225(14) 0.0220(14) 0.0009(11) 0.0144(11) -0.0001(12)
C00B 0.0147(11) 0.0224(14) 0.0227(15) 0.0016(11) 0.0121(10) -0.0042(11)
C00C 0.0171(12) 0.0226(14) 0.0207(14) 0.0021(11) 0.0132(11) -0.0019(10)
C00D 0.0213(13) 0.0275(15) 0.0230(14) -0.0023(12) 0.0149(11) -0.0061(11)
C00E 0.0233(13) 0.0196(13) 0.0295(15) 0.0018(12) 0.0138(12) 0.0006(11)
C00F 0.0248(14) 0.0208(13) 0.0169(13) -0.0006(11) 0.0126(11) -0.0016(12)
C00G 0.0274(14) 0.0250(14) 0.0166(14) 0.0002(11) 0.0078(11) -0.0023(12)
C00H 0.0163(12) 0.0226(14) 0.0250(15) 0.0057(11) 0.0109(11) -0.0024(10)
C00I 0.0245(13) 0.0203(13) 0.0299(16) 0.0072(12) 0.0192(12) 0.0011(11)
C00J 0.0177(12) 0.0198(13) 0.0194(13) 0.0018(11) 0.0076(10) -0.0006(11)
C00K 0.0223(13) 0.0291(16) 0.0221(15) 0.0053(12) 0.0039(11) -0.0011(12)
C00L 0.0305(15) 0.0166(14) 0.0314(16) 0.0044(12) 0.0105(12) 0.0042(11)
C00M 0.0254(13) 0.0213(14) 0.0242(14) -0.0024(11) 0.0135(11) -0.0010(11)
C00N 0.0182(13) 0.0268(14) 0.0281(15) 0.0047(12) 0.0085(11) -0.0015(12)
C00O 0.0193(12) 0.0186(13) 0.0212(13) 0.0003(11) 0.0119(10) 0.0001(10)
C00P 0.0310(16) 0.0245(16) 0.0274(15) 0.0076(12) 0.0091(13) 0.0053(13)
C00Q 0.0302(15) 0.0204(14) 0.0385(17) 0.0021(12) 0.0258(13) 0.0035(12)
C00R 0.0203(13) 0.0234(14) 0.0219(14) -0.0007(12) 0.0119(11) -0.0025(11)
C00S 0.0294(14) 0.0248(15) 0.0353(17) -0.0067(13) 0.0234(13) -0.0055(12)

loop_
_atom_type_symbol
_atom_type_description
_atom_type_scat_dispersion_real
_atom_type_scat_dispersion_imag
_atom_type_scat_source
C C 0.0181 0.0091 'International Tables Vol C Tables 4.2.6.8 and 6.1.1.4'
H H 0.0000 0.0000 'International Tables Vol C Tables 4.2.6.8 and 6.1.1.4'
O O 0.0492 0.0322 'International Tables Vol C Tables 4.2.6.8 and 6.1.1.4'

loop_
_geom_angle_atom_site_label_1
_geom_angle_atom_site_label_2
_geom_angle_atom_site_label_3
_geom_angle
C00B O001 C00L 115.7(2)
C00A O003 C00H 117.1(2)
C00I O004 C00N 106.6(2)
C00D O005 H005 109.5
C008 C007 C00B 123.4(2)
C00D C007 C008 117.6(2)
C00D C007 C00B 118.8(2)
C007 C008 C00J 133.2(2)
C00I C008 C007 119.3(2)
C00I C008 C00J 107.6(2)
C00F C009 C00G 121.0(2)
C00F C009 C00J 133.0(3)
C00G C009 C00J 106.0(2)
O003 C00A C00P 110.5(2)
O006 C00A O003 123.4(3)
O006 C00A C00P 126.1(3)
O001 C00B C007 114.2(2)
O002 C00B O001 122.6(3)
O002 C00B C007 123.2(3)
C00M C00C C00F 120.4(2)
C00M C00C C00O 118.2(3)
C00O C00C C00F 121.1(2)
O005 C00D C007 121.4(3)
O005 C00D C00S 117.5(3)
C00S C00D C007 121.0(3)
C00H C00E H00E 120.5
C00H C00E C00M 118.9(3)
C00M C00E H00E 120.5
C009 C00F C00C 130.7(2)
C009 C00F H00F 114.6
C00C C00F H00F 114.6
C009 C00G H00G 123.8
C00K C00G C009 112.3(3)
C00K C00G H00G 123.8
C00E C00H O003 120.1(3)
C00R C00H O003 118.3(3)
C00R C00H C00E 121.4(3)
O004 C00I C008 113.9(2)
O004 C00I C00Q 123.4(3)
C008 C00I C00Q 122.7(3)
C008 C00J C009 118.7(2)
C008 C00J H00J 110.9
C008 C00J C00N 101.4(2)
C009 C00J H00J 110.9
C009 C00J C00N 103.1(2)
C00N C00J H00J 110.9
C00G C00K H00K 124.5
C00G C00K C00N 111.0(2)
C00N C00K H00K 124.5
O001 C00L H00A 109.5
O001 C00L H00B 109.5
O001 C00L H00C 109.5
H00A C00L H00B 109.5
H00A C00L H00C 109.5
H00B C00L H00C 109.5
C00C C00M H00M 119.3
C00E C00M C00C 121.5(3)
C00E C00M H00M 119.3
O004 C00N C00J 105.9(2)
O004 C00N C00K 110.4(2)
O004 C00N H00N 111.7
C00J C00N H00N 111.7
C00K C00N C00J 105.3(2)
C00K C00N H00N 111.7
C00C C00O H00O 119.5
C00R C00O C00C 120.9(3)
C00R C00O H00O 119.5
C00A C00P H00D 109.5
C00A C00P H00H 109.5
C00A C00P H00I 109.5
H00D C00P H00H 109.5
H00D C00P H00I 109.5
H00H C00P H00I 109.5
C00I C00Q H00Q 121.0
C00S C00Q C00I 118.0(3)
C00S C00Q H00Q 121.0
C00H C00R C00O 119.0(3)
C00H C00R H00R 120.5
C00O C00R H00R 120.5
C00D C00S H00S 119.5
C00Q C00S C00D 121.0(3)
C00Q C00S H00S 119.5

loop_
_geom_bond_atom_site_label_1
_geom_bond_atom_site_label_2
_geom_bond_distance
O001 C00B 1.323(3)
O001 C00L 1.450(3)
O002 C00B 1.220(3)
O003 C00A 1.371(4)
O003 C00H 1.398(3)
O004 C00I 1.376(3)
O004 C00N 1.465(4)
O005 H005 0.8400
O005 C00D 1.361(4)
O006 C00A 1.178(4)
C007 C008 1.414(4)
C007 C00B 1.479(4)
C007 C00D 1.411(4)
C008 C00I 1.381(4)
C008 C00J 1.509(4)
C009 C00F 1.335(4)
C009 C00G 1.469(4)
C009 C00J 1.540(4)
C00A C00P 1.497(4)
C00C C00F 1.487(4)
C00C C00M 1.391(4)
C00C C00O 1.397(4)
C00D C00S 1.385(4)
C00E H00E 0.9500
C00E C00H 1.382(4)
C00E C00M 1.383(4)
C00F H00F 0.9500
C00G H00G 0.9500
C00G C00K 1.327(4)
C00H C00R 1.379(4)
C00I C00Q 1.387(4)
C00J H00J 1.0000
C00J C00N 1.549(4)
C00K H00K 0.9500
C00K C00N 1.493(4)
C00L H00A 0.9800
C00L H00B 0.9800
C00L H00C 0.9800
C00M H00M 0.9500
C00N H00N 1.0000
C00O H00O 0.9500
C00O C00R 1.392(4)
C00P H00D 0.9800
C00P H00H 0.9800
C00P H00I 0.9800
C00Q H00Q 0.9500
C00Q C00S 1.381(4)
C00R H00R 0.9500
C00S H00S 0.9500

loop_
_geom_torsion_atom_site_label_1
_geom_torsion_atom_site_label_2
_geom_torsion_atom_site_label_3
_geom_torsion_atom_site_label_4
_geom_torsion
O003 C00H C00R C00O 176.5(2)
O004 C00I C00Q C00S 176.6(2)
O005 C00D C00S C00Q -176.2(2)
C007 C008 C00I O004 -172.5(2)
C007 C008 C00I C00Q 6.4(4)
C007 C008 C00J C009 -86.4(4)
C007 C008 C00J C00N 161.7(3)
C007 C00D C00S C00Q 2.0(4)
C008 C007 C00B O001 -3.4(3)
C008 C007 C00B O002 179.3(2)
C008 C007 C00D O005 -179.7(2)
C008 C007 C00D C00S 2.1(4)
C008 C00I C00Q C00S -2.2(4)
C008 C00J C00N O004 21.2(3)
C008 C00J C00N C00K 138.2(2)
C009 C00G C00K C00N 1.8(4)
C009 C00J C00N O004 -102.1(2)
C009 C00J C00N C00K 14.8(3)
C00A O003 C00H C00E -70.0(3)
C00A O003 C00H C00R 114.6(3)
C00B C007 C008 C00I 168.0(2)
C00B C007 C008 C00J -10.2(4)
C00B C007 C00D O005 5.8(3)
C00B C007 C00D C00S -172.3(2)
C00C C00O C00R C00H 0.3(4)
C00D C007 C008 C00I -6.2(3)
C00D C007 C008 C00J 175.6(3)
C00D C007 C00B O001 170.7(2)
C00D C007 C00B O002 -6.6(4)
C00E C00H C00R C00O 1.2(4)
C00F C009 C00G C00K -172.9(3)
C00F C009 C00J C008 56.3(4)
C00F C009 C00J C00N 167.3(3)
C00F C00C C00M C00E 175.5(2)
C00F C00C C00O C00R -175.3(2)
C00G C009 C00F C00C 176.4(3)
C00G C009 C00J C008 -124.9(3)
C00G C009 C00J C00N -13.9(3)
C00G C00K C00N O004 102.9(3)
C00G C00K C00N C00J -10.9(3)
C00H O003 C00A O006 -3.3(4)
C00H O003 C00A C00P 176.6(2)
C00H C00E C00M C00C -0.6(4)
C00I O004 C00N C00J -18.6(3)
C00I O004 C00N C00K -132.1(2)
C00I C008 C00J C009 95.2(3)
C00I C008 C00J C00N -16.7(3)
C00I C00Q C00S C00D -2.0(4)
C00J C008 C00I O004 6.2(3)
C00J C008 C00I C00Q -174.9(2)
C00J C009 C00F C00C -5.0(5)
C00J C009 C00G C00K 8.2(3)
C00L O001 C00B O002 -0.7(3)
C00L O001 C00B C007 -178.0(2)
C00M C00C C00F C009 114.9(3)
C00M C00C C00O C00R -1.9(4)
C00M C00E C00H O003 -176.3(2)
C00M C00E C00H C00R -1.1(4)
C00N O004 C00I C008 8.2(3)
C00N O004 C00I C00Q -170.7(3)
C00O C00C C00F C009 -71.8(4)
C00O C00C C00M C00E 2.0(4)
